data_1522896
loop_
_publ_author_name
'Sichevich, O.M.'
'Grin', Yu.'
'Komarovskaya, L.P.'
'Skolozdra, R.V.'
'Yarmolyuk, Ya.P.'

_publ_section_title
;
 Magnetic properties and crystal structure of R6 Ga (Co, Ni)2 and R6 Sn
 Ni2 compounds
;
_journal_name_full 'Ukrains'kii Fizichnii Zhurnal (Ukrainian Edition)'
_journal_page_first 1342
_journal_page_last 1345
_journal_volume 29
_journal_year 1984
_chemical_formula_sum 'Lu6 Ni2 Sn'
_space_group_IT_number 71
_symmetry_space_group_name_Hall '-I 2 2'
_symmetry_space_group_name_H-M 'I m m m'
_cell_angle_alpha 90
_cell_angle_beta 90
_cell_angle_gamma 90
_cell_formula_units_Z 4
_cell_length_a 9.141
_cell_length_b 9.279
_cell_length_c 9.71
_cell_volume 823.596
_citation_journal_id_ASTM UFZHAT
_cod_data_source_file Sichevich_UFZHAT_1984_1032.cif
_cod_data_source_block Lu6Ni2Sn1
_cod_original_cell_volume 823.5958
_cod_original_formula_sum 'Lu6 Ni2 Sn1'
_cod_database_code 1522896

loop_
_symmetry_equiv_pos_as_xyz
x,y,z
-x,-y,z
x,-y,-z
-x,y,-z
-x,-y,-z
x,y,-z
-x,y,z
x,-y,z
x+1/2,y+1/2,z+1/2
-x+1/2,-y+1/2,z+1/2
x+1/2,-y+1/2,-z+1/2
-x+1/2,y+1/2,-z+1/2
-x+1/2,-y+1/2,-z+1/2
x+1/2,y+1/2,-z+1/2
-x+1/2,y+1/2,z+1/2
x+1/2,-y+1/2,z+1/2

loop_
_atom_site_label
_atom_site_type_symbol
_atom_site_fract_x
_atom_site_fract_y
_atom_site_fract_z
_atom_site_occupancy
_atom_site_U_iso_or_equiv
Sn2 Sn 0.5 0 0.5 1 0.0
Ni2 Ni 0 0 0.137 1 0.0
Lu1 Lu 0 0.303 0.271 1 0.0
Lu3 Lu 0.211 0.171 0 1 0.0
Sn1 Sn 0 0.5 0.5 1 0.0
Lu2 Lu 0.209 0 0.331 1 0.0
Ni1 Ni 0 0.153 0.5 1 0.0
